data_4068960
loop_
_publ_author_name
'Hajd\'ok, Imre'
'Lissner, Falk'
'Nieger, Martin'
'Strobel, Sabine'
'Gudat, Dietrich'

_publ_section_title
;
 Diphosphination of Electron Poor Alkenes
;
_journal_issue 6
_journal_name_full Organometallics
_journal_page_first 1644
_journal_paper_doi 10.1021/om801179k
_journal_volume 28
_journal_year 2009
_chemical_formula_sum 'C39.4 H43 Cl4.8 N3 O2 P2 Pd'
_chemical_formula_weight 927.00
_chemical_name_common 'C38 H43 Cl2 N3 O2 P2 Pd, 1.4 CH2Cl2'
_chemical_name_systematic
; 
 ? 
;
_space_group_IT_number 15
_symmetry_cell_setting monoclinic
_symmetry_space_group_name_Hall '-C 2yc'
_symmetry_space_group_name_H-M 'C 1 2/c 1'
_atom_sites_solution_hydrogens geom
_atom_sites_solution_primary direct
_atom_sites_solution_secondary difmap
_audit_creation_method SHELXL-97
_cell_angle_alpha 90.00
_cell_angle_beta 124.4580(10)
_cell_angle_gamma 90.00
_cell_formula_units_Z 8
_cell_length_a 31.8659(7)
_cell_length_b 15.3565(4)
_cell_length_c 20.4915(4)
_cell_measurement_reflns_used 204283
_cell_measurement_temperature 100(2)
_cell_measurement_theta_max 28.28
_cell_measurement_theta_min 1.02
_cell_volume 8268.1(3)
_computing_cell_refinement 'HKL Scalepack (Otwinowski & Minor 1997)'
_computing_data_collection 'Collect (Nonius BV, 1997-2000)'
_computing_molecular_graphics SHELXTL
_computing_publication_material SHELXTL
_computing_structure_refinement 'SHELXL-97 (Sheldrick, 1997)'
_computing_structure_solution 'SHELXS-97 (Sheldrick, 1990)'
_diffrn_ambient_temperature 100(2)
_diffrn_measured_fraction_theta_full 0.994
_diffrn_measured_fraction_theta_max 0.994
_diffrn_measurement_device_type KappaCCD
_diffrn_measurement_method CCD
_diffrn_radiation_monochromator graphite
_diffrn_radiation_source 'fine-focus sealed tube'
_diffrn_radiation_type MoK\a
_diffrn_radiation_wavelength 0.71073
_diffrn_reflns_av_R_equivalents 0.1237
_diffrn_reflns_av_sigmaI/netI 0.0593
_diffrn_reflns_limit_h_max 42
_diffrn_reflns_limit_h_min -42
_diffrn_reflns_limit_k_max 19
_diffrn_reflns_limit_k_min -20
_diffrn_reflns_limit_l_max 27
_diffrn_reflns_limit_l_min -27
_diffrn_reflns_number 78598
_diffrn_reflns_theta_full 28.32
_diffrn_reflns_theta_max 28.32
_diffrn_reflns_theta_min 3.60
_exptl_absorpt_coefficient_mu 0.871
_exptl_absorpt_correction_T_max 0.9278
_exptl_absorpt_correction_T_min 0.7815
_exptl_absorpt_correction_type numerical
_exptl_absorpt_process_details 'HABITUS, W. Herrendorf, Univ. Giessen, 1995'
_exptl_crystal_colour yellow
_exptl_crystal_density_diffrn 1.489
_exptl_crystal_density_method 'not measured'
_exptl_crystal_description irregular
_exptl_crystal_F_000 3784
_exptl_crystal_size_max 0.27
_exptl_crystal_size_mid 0.11
_exptl_crystal_size_min 0.08
_refine_diff_density_max 0.846
_refine_diff_density_min -1.037
_refine_diff_density_rms 0.110
_refine_ls_extinction_coef 0.00004(4)
_refine_ls_extinction_expression Fc^*^=kFc[1+0.001xFc^2^\l^3^/sin(2\q)]^-1/4^
_refine_ls_extinction_method SHELXL
_refine_ls_goodness_of_fit_ref 1.092
_refine_ls_hydrogen_treatment mixed
_refine_ls_matrix_type full
_refine_ls_number_parameters 669
_refine_ls_number_reflns 10258
_refine_ls_number_restraints 0
_refine_ls_restrained_S_all 1.092
_refine_ls_R_factor_all 0.0768
_refine_ls_R_factor_gt 0.0556
_refine_ls_shift/su_max 0.001
_refine_ls_shift/su_mean 0.000
_refine_ls_structure_factor_coef Fsqd
_refine_ls_weighting_details 'calc w=1/[\s^2^(Fo^2^)+(0.0281P)^2^+52.3894P] where P=(Fo^2^+2Fc^2^)/3'
_refine_ls_weighting_scheme calc
_refine_ls_wR_factor_gt 0.1057
_refine_ls_wR_factor_ref 0.1138
_reflns_number_gt 8329
_reflns_number_total 10258
_reflns_threshold_expression >2sigma(I)
_cod_data_source_file om801179k_si_001.cif
_cod_data_source_block c:\crystal\x-red\ihnov07
_cod_original_sg_symbol_H-M C2/c
_cod_database_code 4068960

loop_
_symmetry_equiv_pos_as_xyz
'x, y, z'
'-x, y, -z+1/2'
'x+1/2, y+1/2, z'
'-x+1/2, y+1/2, -z+1/2'
'-x, -y, -z'
'x, -y, z-1/2'
'-x+1/2, -y+1/2, -z'
'x+1/2, -y+1/2, z-1/2'

loop_
_atom_site_label
_atom_site_type_symbol
_atom_site_fract_x
_atom_site_fract_y
_atom_site_fract_z
_atom_site_U_iso_or_equiv
_atom_site_adp_type
_atom_site_occupancy
_atom_site_symmetry_multiplicity
_atom_site_calc_flag
_atom_site_refinement_flags
Pd Pd 0.274026(10) 0.545743(17) 0.752742(15) 0.01272(8) Uani 1 1 d .
P1 P 0.29654(3) 0.63091(6) 0.69145(5) 0.01347(18) Uani 1 1 d .
P2 P 0.26416(3) 0.66309(6) 0.80700(5) 0.01306(18) Uani 1 1 d .
Cl1 Cl 0.28976(3) 0.42357(6) 0.69895(5) 0.01902(18) Uani 1 1 d .
Cl2 Cl 0.23668(3) 0.46189(6) 0.80341(5) 0.01918(18) Uani 1 1 d .
O1 O 0.34436(13) 0.82005(19) 0.6814(2) 0.0339(7) Uani 1 1 d .
O2 O 0.35802(11) 0.8068(2) 0.91479(16) 0.0283(6) Uani 1 1 d .
N1 N 0.35355(11) 0.6198(2) 0.70710(17) 0.0162(6) Uani 1 1 d .
N2 N 0.26526(11) 0.6215(2) 0.59328(17) 0.0152(6) Uani 1 1 d .
N3 N 0.36288(11) 0.8208(2) 0.8079(2) 0.0203(7) Uani 1 1 d .
C1 C 0.35040(13) 0.6255(2) 0.6358(2) 0.0162(7) Uani 1 1 d .
C2 C 0.38966(14) 0.6342(2) 0.6258(2) 0.0186(7) Uani 1 1 d .
H2 H 0.4253(16) 0.638(3) 0.670(3) 0.021(11) Uiso 1 1 d .
C3 C 0.37758(15) 0.6382(3) 0.5491(2) 0.0214(8) Uani 1 1 d .
H3 H 0.4032(17) 0.639(3) 0.535(3) 0.031(12) Uiso 1 1 d .
C4 C 0.32781(14) 0.6331(3) 0.4845(2) 0.0201(7) Uani 1 1 d .
H4 H 0.3212(15) 0.633(3) 0.433(2) 0.017(10) Uiso 1 1 d .
C5 C 0.28771(14) 0.6257(2) 0.4941(2) 0.0177(7) Uani 1 1 d .
H5 H 0.2495(14) 0.621(3) 0.445(2) 0.012(9) Uiso 1 1 d .
C6 C 0.29929(13) 0.6234(2) 0.5698(2) 0.0151(7) Uani 1 1 d .
C7 C 0.21042(13) 0.6417(3) 0.5370(2) 0.0169(7) Uani 1 1 d .
H7A H 0.2069(13) 0.675(2) 0.494(2) 0.004(8) Uiso 1 1 d .
H7B H 0.2006(16) 0.681(3) 0.567(3) 0.023(11) Uiso 1 1 d .
C8 C 0.17208(14) 0.5659(3) 0.5011(2) 0.0201(8) Uani 1 1 d .
C9 C 0.1879(2) 0.4976(3) 0.4649(3) 0.0358(11) Uani 1 1 d .
H9A H 0.165(2) 0.448(4) 0.447(3) 0.055(17) Uiso 1 1 d .
H9B H 0.1884(19) 0.521(4) 0.420(3) 0.043(15) Uiso 1 1 d .
H9C H 0.221(2) 0.471(4) 0.504(4) 0.057(18) Uiso 1 1 d .
C10 C 0.12130(16) 0.6073(3) 0.4371(3) 0.0311(10) Uani 1 1 d .
H10A H 0.0975(17) 0.560(3) 0.415(3) 0.025(11) Uiso 1 1 d .
H10B H 0.1226(17) 0.636(3) 0.400(3) 0.033(13) Uiso 1 1 d .
H10C H 0.112(2) 0.658(4) 0.465(3) 0.058(17) Uiso 1 1 d .
C11 C 0.16552(16) 0.5234(3) 0.5623(2) 0.0254(9) Uani 1 1 d .
H11A H 0.1948(17) 0.489(3) 0.597(3) 0.020(11) Uiso 1 1 d .
H11B H 0.1573(18) 0.559(4) 0.586(3) 0.036(14) Uiso 1 1 d .
H11C H 0.1375(19) 0.478(3) 0.540(3) 0.039(14) Uiso 1 1 d .
C12 C 0.40266(14) 0.6285(3) 0.7849(2) 0.0202(7) Uani 1 1 d .
H12A H 0.4248(17) 0.668(3) 0.780(3) 0.026(11) Uiso 1 1 d .
H12B H 0.3970(14) 0.658(3) 0.822(2) 0.011(9) Uiso 1 1 d .
C13 C 0.43346(14) 0.5444(3) 0.8255(2) 0.0222(8) Uani 1 1 d .
C14 C 0.41463(17) 0.5014(3) 0.8721(3) 0.0274(9) Uani 1 1 d .
H14A H 0.4160(19) 0.544(4) 0.907(3) 0.040(14) Uiso 1 1 d .
H14B H 0.3786(18) 0.486(3) 0.839(3) 0.030(12) Uiso 1 1 d .
H14C H 0.4365(18) 0.448(3) 0.903(3) 0.034(13) Uiso 1 1 d .
C15 C 0.48878(16) 0.5734(3) 0.8837(3) 0.0310(10) Uani 1 1 d .
H15A H 0.5136(19) 0.519(4) 0.915(3) 0.044(14) Uiso 1 1 d .
H15B H 0.4909(16) 0.617(3) 0.918(3) 0.022(11) Uiso 1 1 d .
H15C H 0.5022(19) 0.605(4) 0.856(3) 0.042(14) Uiso 1 1 d .
C16 C 0.42997(19) 0.4791(3) 0.7667(3) 0.0302(10) Uani 1 1 d .
H16A H 0.396(2) 0.460(4) 0.729(3) 0.046(15) Uiso 1 1 d .
H16B H 0.4452(16) 0.433(3) 0.793(3) 0.019(11) Uiso 1 1 d .
H16C H 0.4447(18) 0.505(3) 0.740(3) 0.034(13) Uiso 1 1 d .
C17 C 0.19725(13) 0.6850(2) 0.7633(2) 0.0169(7) Uani 1 1 d .
C18 C 0.16849(14) 0.7340(3) 0.6942(2) 0.0218(8) Uani 1 1 d .
H18 H 0.1824(14) 0.766(3) 0.669(2) 0.015(10) Uiso 1 1 d .
C19 C 0.11752(16) 0.7496(3) 0.6618(3) 0.0311(10) Uani 1 1 d .
H19 H 0.1002(17) 0.782(3) 0.620(3) 0.025(12) Uiso 1 1 d .
C20 C 0.09505(16) 0.7173(3) 0.6980(3) 0.0352(11) Uani 1 1 d .
H20 H 0.060(2) 0.730(4) 0.672(3) 0.047(15) Uiso 1 1 d .
C21 C 0.12352(16) 0.6672(3) 0.7666(3) 0.0319(10) Uani 1 1 d .
H21 H 0.109(2) 0.643(4) 0.797(3) 0.060(17) Uiso 1 1 d .
C22 C 0.17447(15) 0.6510(3) 0.7992(2) 0.0237(8) Uani 1 1 d .
H22 H 0.1938(17) 0.618(3) 0.846(3) 0.027(12) Uiso 1 1 d .
C23 C 0.29380(13) 0.6618(2) 0.9127(2) 0.0165(7) Uani 1 1 d .
C24 C 0.28708(15) 0.7338(3) 0.9476(2) 0.0224(8) Uani 1 1 d .
H24 H 0.2687(17) 0.787(3) 0.917(3) 0.031(12) Uiso 1 1 d .
C25 C 0.30867(16) 0.7332(3) 1.0286(2) 0.0253(8) Uani 1 1 d .
H25 H 0.3038(17) 0.786(3) 1.051(3) 0.030(12) Uiso 1 1 d .
C26 C 0.33549(17) 0.6617(3) 1.0737(3) 0.0298(9) Uani 1 1 d .
H26 H 0.3452(17) 0.658(3) 1.128(3) 0.031(12) Uiso 1 1 d .
C27 C 0.34290(18) 0.5911(3) 1.0395(2) 0.0296(9) Uani 1 1 d .
H27 H 0.3633(16) 0.538(3) 1.067(3) 0.023(11) Uiso 1 1 d .
C28 C 0.32253(15) 0.5918(3) 0.9586(2) 0.0228(8) Uani 1 1 d .
H28 H 0.3250(17) 0.535(3) 0.928(3) 0.033(13) Uiso 1 1 d .
C29 C 0.28845(14) 0.7491(2) 0.7104(2) 0.0159(7) Uani 1 1 d .
H29 H 0.2585(16) 0.771(3) 0.662(3) 0.023(11) Uiso 1 1 d .
C30 C 0.28674(13) 0.7610(2) 0.7828(2) 0.0144(7) Uani 1 1 d .
H30 H 0.2682(18) 0.804(3) 0.778(3) 0.033(13) Uiso 1 1 d .
C31 C 0.33913(13) 0.7963(2) 0.8457(2) 0.0180(7) Uani 1 1 d .
C32 C 0.33366(15) 0.8014(2) 0.7276(2) 0.0213(8) Uani 1 1 d .
C33 C 0.41039(15) 0.8673(3) 0.8481(3) 0.0298(9) Uani 1 1 d .
C34 C 0.41138(19) 0.9501(4) 0.8254(5) 0.064(2) Uani 1 1 d .
H34 H 0.378(2) 0.972(4) 0.777(3) 0.052(16) Uiso 1 1 d .
C35 C 0.4578(2) 0.9945(4) 0.8668(6) 0.102(4) Uani 1 1 d .
H35 H 0.4593(19) 1.046(4) 0.845(3) 0.041(14) Uiso 1 1 d .
C36 C 0.5010(2) 0.9550(4) 0.9281(6) 0.082(3) Uani 1 1 d .
H36 H 0.534(3) 0.986(5) 0.965(4) 0.09(2) Uiso 1 1 d .
C37 C 0.49965(17) 0.8722(3) 0.9510(4) 0.0439(13) Uani 1 1 d .
H37 H 0.526(2) 0.846(4) 0.990(3) 0.046(16) Uiso 1 1 d .
C38 C 0.45336(16) 0.8270(3) 0.9100(3) 0.0296(9) Uani 1 1 d .
H38 H 0.4513(16) 0.770(3) 0.924(3) 0.023(11) Uiso 1 1 d .
C39 C 0.4364(2) 0.7525(6) 1.0813(3) 0.079(3) Uani 1 1 d .
C40 C 0.4798(4) 0.8732(8) 0.7663(6) 0.030(2) Uani 0.40 1 d P
Cl3 Cl 0.46723(5) 0.67502(9) 1.06119(8) 0.0481(3) Uani 1 1 d .
Cl4A Cl 0.45466(8) 0.84330(15) 1.11506(14) 0.0350(5) Uani 0.50 1 d P
Cl4B Cl 0.47292(9) 0.7879(2) 1.18243(14) 0.0491(7) Uani 0.50 1 d P
Cl5 Cl 0.49643(12) 0.7983(2) 0.77013(19) 0.0411(7) Uani 0.40 1 d P
Cl6 Cl 0.48748(11) 0.98115(19) 0.7485(2) 0.0365(7) Uani 0.40 1 d P

loop_
_atom_site_aniso_label
_atom_site_aniso_U_11
_atom_site_aniso_U_22
_atom_site_aniso_U_33
_atom_site_aniso_U_23
_atom_site_aniso_U_13
_atom_site_aniso_U_12
Pd 0.01622(13) 0.01104(13) 0.01255(12) 0.00018(10) 0.00912(10) -0.00034(10)
P1 0.0171(4) 0.0121(4) 0.0145(4) 0.0006(3) 0.0110(4) -0.0001(3)
P2 0.0154(4) 0.0128(4) 0.0132(4) -0.0004(3) 0.0094(3) -0.0001(3)
Cl1 0.0249(4) 0.0141(4) 0.0216(4) -0.0025(3) 0.0153(4) 0.0007(3)
Cl2 0.0265(4) 0.0170(4) 0.0187(4) -0.0020(3) 0.0156(3) -0.0065(3)
O1 0.058(2) 0.0197(15) 0.054(2) -0.0040(14) 0.0493(18) -0.0060(14)
O2 0.0279(14) 0.0300(17) 0.0204(14) -0.0024(12) 0.0098(12) -0.0085(13)
N1 0.0162(14) 0.0187(16) 0.0133(14) -0.0003(12) 0.0081(12) 0.0013(12)
N2 0.0158(14) 0.0167(15) 0.0162(14) 0.0014(12) 0.0108(12) 0.0024(12)
N3 0.0184(15) 0.0136(15) 0.0317(18) -0.0022(13) 0.0159(14) -0.0017(12)
C1 0.0215(17) 0.0118(16) 0.0179(17) -0.0001(13) 0.0128(15) -0.0010(14)
C2 0.0168(17) 0.0161(17) 0.0223(18) 0.0000(15) 0.0108(15) 0.0003(14)
C3 0.0266(19) 0.0201(19) 0.028(2) 0.0026(16) 0.0218(17) 0.0022(16)
C4 0.0256(18) 0.0187(18) 0.0226(19) 0.0031(15) 0.0176(16) 0.0014(15)
C5 0.0203(17) 0.0151(18) 0.0211(18) 0.0022(14) 0.0137(15) 0.0029(14)
C6 0.0186(16) 0.0126(16) 0.0184(17) 0.0008(13) 0.0131(14) -0.0001(13)
C7 0.0132(16) 0.0228(19) 0.0153(16) 0.0036(15) 0.0083(14) 0.0037(14)
C8 0.0188(17) 0.024(2) 0.0176(17) -0.0007(15) 0.0102(15) -0.0013(15)
C9 0.037(3) 0.035(3) 0.042(3) -0.019(2) 0.026(2) -0.013(2)
C10 0.0209(19) 0.044(3) 0.028(2) 0.013(2) 0.0134(18) -0.0022(19)
C11 0.027(2) 0.027(2) 0.0203(19) 0.0055(17) 0.0119(17) -0.0026(18)
C12 0.0192(17) 0.0201(19) 0.0180(18) -0.0031(15) 0.0086(15) -0.0013(15)
C13 0.0198(17) 0.0219(19) 0.0206(18) 0.0029(16) 0.0090(15) 0.0056(16)
C14 0.027(2) 0.022(2) 0.023(2) 0.0032(17) 0.0083(17) 0.0014(17)
C15 0.0197(19) 0.032(2) 0.029(2) 0.0033(19) 0.0061(17) 0.0027(18)
C16 0.034(2) 0.027(2) 0.023(2) 0.0032(18) 0.0116(19) 0.013(2)
C17 0.0159(16) 0.0180(18) 0.0168(17) -0.0042(14) 0.0093(14) -0.0005(14)
C18 0.0182(17) 0.021(2) 0.0233(19) -0.0020(16) 0.0099(16) -0.0029(15)
C19 0.0198(19) 0.023(2) 0.035(2) -0.0002(19) 0.0056(18) 0.0044(17)
C20 0.0170(19) 0.037(3) 0.048(3) -0.015(2) 0.016(2) -0.0021(18)
C21 0.022(2) 0.043(3) 0.039(2) -0.015(2) 0.0223(19) -0.0083(19)
C22 0.0262(19) 0.026(2) 0.026(2) -0.0049(17) 0.0188(17) -0.0024(17)
C23 0.0165(16) 0.0187(18) 0.0161(17) 0.0009(14) 0.0104(14) -0.0020(14)
C24 0.0255(19) 0.024(2) 0.0181(18) 0.0005(16) 0.0124(16) 0.0027(16)
C25 0.031(2) 0.028(2) 0.0226(19) -0.0037(17) 0.0182(17) 0.0008(17)
C26 0.042(2) 0.030(2) 0.020(2) -0.0014(17) 0.0195(19) -0.0041(19)
C27 0.044(2) 0.019(2) 0.0181(19) 0.0036(16) 0.0130(18) -0.0003(19)
C28 0.0257(19) 0.020(2) 0.0181(18) 0.0011(15) 0.0097(16) -0.0011(16)
C29 0.0209(17) 0.0133(17) 0.0162(17) 0.0003(14) 0.0120(15) 0.0005(14)
C30 0.0188(16) 0.0124(17) 0.0167(16) -0.0022(13) 0.0128(14) -0.0001(14)
C31 0.0191(17) 0.0113(17) 0.0243(19) 0.0016(14) 0.0126(15) 0.0011(14)
C32 0.033(2) 0.0104(17) 0.035(2) 0.0010(15) 0.0275(18) 0.0024(15)
C33 0.0219(19) 0.019(2) 0.053(3) -0.0030(19) 0.023(2) -0.0025(16)
C34 0.022(2) 0.025(3) 0.128(6) 0.013(3) 0.031(3) 0.001(2)
C35 0.024(3) 0.025(3) 0.210(10) 0.032(4) 0.038(4) -0.001(2)
C36 0.022(2) 0.029(3) 0.165(8) -0.004(4) 0.035(4) -0.009(2)
C37 0.017(2) 0.033(3) 0.068(4) -0.007(3) 0.016(2) -0.0006(19)
C38 0.024(2) 0.023(2) 0.043(3) -0.0087(19) 0.0199(19) -0.0031(17)
C39 0.054(4) 0.124(7) 0.029(3) -0.011(3) 0.005(3) 0.049(4)
C40 0.031(5) 0.032(6) 0.029(5) -0.004(5) 0.018(5) -0.004(5)
Cl3 0.0480(7) 0.0349(7) 0.0405(7) 0.0015(5) 0.0125(6) 0.0112(5)
Cl4A 0.0286(10) 0.0335(12) 0.0371(12) -0.0021(9) 0.0151(9) -0.0029(9)
Cl4B 0.0295(11) 0.090(2) 0.0278(11) -0.0033(12) 0.0162(10) 0.0081(12)
Cl5 0.0376(15) 0.0418(17) 0.0483(19) -0.0023(13) 0.0270(14) -0.0070(13)
Cl6 0.045(2) 0.0356(14) 0.0317(13) -0.0060(13) 0.0235(17) -0.0095(11)

loop_
_atom_type_symbol
_atom_type_description
_atom_type_scat_dispersion_real
_atom_type_scat_dispersion_imag
_atom_type_scat_source
Pd Pd -0.9988 1.0072 'International Tables Vol C Tables 4.2.6.8 and 6.1.1.4'
Cl Cl 0.1484 0.1585 'International Tables Vol C Tables 4.2.6.8 and 6.1.1.4'
P P 0.1023 0.0942 'International Tables Vol C Tables 4.2.6.8 and 6.1.1.4'
O O 0.0106 0.0060 'International Tables Vol C Tables 4.2.6.8 and 6.1.1.4'
N N 0.0061 0.0033 'International Tables Vol C Tables 4.2.6.8 and 6.1.1.4'
C C 0.0033 0.0016 'International Tables Vol C Tables 4.2.6.8 and 6.1.1.4'
H H 0.0000 0.0000 'International Tables Vol C Tables 4.2.6.8 and 6.1.1.4'

loop_
_geom_angle_atom_site_label_1
_geom_angle_atom_site_label_2
_geom_angle_atom_site_label_3
_geom_angle
_geom_angle_site_symmetry_1
_geom_angle_site_symmetry_3
P1 Pd P2 89.30(3) . .
P1 Pd Cl2 170.94(3) . .
P2 Pd Cl2 88.46(3) . .
P1 Pd Cl1 88.96(3) . .
P2 Pd Cl1 176.52(3) . .
Cl2 Pd Cl1 93.72(3) . .
N1 P1 N2 93.76(14) . .
N1 P1 C29 108.49(16) . .
N2 P1 C29 105.69(16) . .
N1 P1 Pd 120.18(11) . .
N2 P1 Pd 118.14(11) . .
C29 P1 Pd 109.01(11) . .
C23 P2 C17 105.33(16) . .
C23 P2 C30 108.11(16) . .
C17 P2 C30 104.07(17) . .
C23 P2 Pd 117.55(13) . .
C17 P2 Pd 111.18(12) . .
C30 P2 Pd 109.68(11) . .
C1 N1 C12 121.6(3) . .
C1 N1 P1 111.3(2) . .
C12 N1 P1 124.9(2) . .
C6 N2 C7 121.6(3) . .
C6 N2 P1 111.0(2) . .
C7 N2 P1 123.7(2) . .
C32 N3 C31 112.7(3) . .
C32 N3 C33 124.6(3) . .
C31 N3 C33 122.5(3) . .
C2 C1 N1 128.3(3) . .
C2 C1 C6 120.7(3) . .
N1 C1 C6 111.1(3) . .
C1 C2 C3 118.4(3) . .
C1 C2 H2 123(2) . .
C3 C2 H2 119(2) . .
C4 C3 C2 121.0(3) . .
C4 C3 H3 114(3) . .
C2 C3 H3 125(3) . .
C3 C4 C5 121.0(3) . .
C3 C4 H4 119(2) . .
C5 C4 H4 120(2) . .
C6 C5 C4 118.4(3) . .
C6 C5 H5 120(2) . .
C4 C5 H5 121(2) . .
C5 C6 C1 120.5(3) . .
C5 C6 N2 128.0(3) . .
C1 C6 N2 111.4(3) . .
N2 C7 C8 118.7(3) . .
N2 C7 H7A 107(2) . .
C8 C7 H7A 108(2) . .
N2 C7 H7B 106(2) . .
C8 C7 H7B 107(2) . .
H7A C7 H7B 109(3) . .
C9 C8 C10 110.5(4) . .
C9 C8 C11 110.0(4) . .
C10 C8 C11 108.1(3) . .
C9 C8 C7 111.2(3) . .
C10 C8 C7 105.3(3) . .
C11 C8 C7 111.7(3) . .
C8 C9 H9A 110(3) . .
C8 C9 H9B 113(3) . .
H9A C9 H9B 109(5) . .
C8 C9 H9C 112(4) . .
H9A C9 H9C 102(5) . .
H9B C9 H9C 110(4) . .
C8 C10 H10A 105(3) . .
C8 C10 H10B 113(3) . .
H10A C10 H10B 112(4) . .
C8 C10 H10C 108(3) . .
H10A C10 H10C 115(4) . .
H10B C10 H10C 104(4) . .
C8 C11 H11A 109(3) . .
C8 C11 H11B 114(3) . .
H11A C11 H11B 115(4) . .
C8 C11 H11C 115(3) . .
H11A C11 H11C 101(4) . .
H11B C11 H11C 103(4) . .
N1 C12 C13 117.8(3) . .
N1 C12 H12A 109(3) . .
C13 C12 H12A 107(3) . .
N1 C12 H12B 109(2) . .
C13 C12 H12B 108(2) . .
H12A C12 H12B 105(3) . .
C16 C13 C15 110.1(4) . .
C16 C13 C14 109.3(4) . .
C15 C13 C14 108.8(3) . .
C16 C13 C12 112.6(3) . .
C15 C13 C12 106.0(3) . .
C14 C13 C12 109.9(3) . .
C13 C14 H14A 108(3) . .
C13 C14 H14B 113(3) . .
H14A C14 H14B 103(4) . .
C13 C14 H14C 111(3) . .
H14A C14 H14C 111(4) . .
H14B C14 H14C 111(4) . .
C13 C15 H15A 112(3) . .
C13 C15 H15B 111(3) . .
H15A C15 H15B 113(4) . .
C13 C15 H15C 112(3) . .
H15A C15 H15C 108(4) . .
H15B C15 H15C 102(4) . .
C13 C16 H16A 113(3) . .
C13 C16 H16B 106(3) . .
H16A C16 H16B 104(4) . .
C13 C16 H16C 109(3) . .
H16A C16 H16C 110(4) . .
H16B C16 H16C 114(4) . .
C18 C17 C22 119.9(3) . .
C18 C17 P2 120.9(3) . .
C22 C17 P2 119.1(3) . .
C19 C18 C17 119.9(4) . .
C19 C18 H18 115(2) . .
C17 C18 H18 125(2) . .
C20 C19 C18 120.3(4) . .
C20 C19 H19 120(3) . .
C18 C19 H19 120(3) . .
C19 C20 C21 120.0(4) . .
C19 C20 H20 115(3) . .
C21 C20 H20 125(3) . .
C22 C21 C20 120.1(4) . .
C22 C21 H21 117(3) . .
C20 C21 H21 123(3) . .
C21 C22 C17 119.7(4) . .
C21 C22 H22 120(3) . .
C17 C22 H22 121(3) . .
C28 C23 C24 120.1(3) . .
C28 C23 P2 121.4(3) . .
C24 C23 P2 118.5(3) . .
C25 C24 C23 119.4(4) . .
C25 C24 H24 118(3) . .
C23 C24 H24 122(3) . .
C26 C25 C24 120.4(4) . .
C26 C25 H25 123(3) . .
C24 C25 H25 117(3) . .
C25 C26 C27 120.3(4) . .
C25 C26 H26 119(3) . .
C27 C26 H26 120(3) . .
C26 C27 C28 119.8(4) . .
C26 C27 H27 127(3) . .
C28 C27 H27 113(3) . .
C23 C28 C27 119.9(4) . .
C23 C28 H28 118(2) . .
C27 C28 H28 122(3) . .
C32 C29 C30 105.3(3) . .
C32 C29 P1 109.6(2) . .
C30 C29 P1 113.3(2) . .
C32 C29 H29 108(3) . .
C30 C29 H29 114(3) . .
P1 C29 H29 107(3) . .
C31 C30 C29 103.9(3) . .
C31 C30 P2 118.1(3) . .
C29 C30 P2 113.3(2) . .
C31 C30 H30 100(3) . .
C29 C30 H30 113(3) . .
P2 C30 H30 108(3) . .
O2 C31 N3 123.4(3) . .
O2 C31 C30 128.8(3) . .
N3 C31 C30 107.7(3) . .
O1 C32 N3 125.5(4) . .
O1 C32 C29 126.8(4) . .
N3 C32 C29 107.7(3) . .
C34 C33 C38 122.0(4) . .
C34 C33 N3 119.2(4) . .
C38 C33 N3 118.7(4) . .
C33 C34 C35 118.0(6) . .
C33 C34 H34 115(3) . .
C35 C34 H34 126(3) . .
C36 C35 C34 120.6(6) . .
C36 C35 H35 122(3) . .
C34 C35 H35 117(3) . .
C37 C36 C35 121.1(5) . .
C37 C36 H36 114(4) . .
C35 C36 H36 124(4) . .
C36 C37 C38 118.9(5) . .
C36 C37 H37 123(4) . .
C38 C37 H37 118(4) . .
C33 C38 C37 119.4(5) . .
C33 C38 H38 120(3) . .
C37 C38 H38 121(3) . .
Cl4A C39 Cl3 128.0(5) . .
Cl4A C39 Cl4B 50.5(2) . .
Cl3 C39 Cl4B 113.4(3) . .
Cl5 C40 Cl6 141.6(8) . .
Cl5 C40 C40 69.4(5) . 2_656
Cl6 C40 C40 72.6(4) . 2_656
Cl5 C40 Cl5 32.4(3) . 2_656
Cl6 C40 Cl5 112.8(6) . 2_656
C40 C40 Cl5 41.7(4) 2_656 2_656
Cl5 C40 Cl6 121.0(7) . 2_656
Cl6 C40 Cl6 20.99(19) . 2_656
C40 C40 Cl6 53.5(3) 2_656 2_656
Cl5 C40 Cl6 95.1(5) 2_656 2_656
Cl4B Cl4A C39 74.7(3) . .
Cl4A Cl4B C39 54.8(3) . .
Cl4A Cl4B Cl4B 141.42(16) . 2_657
C39 Cl4B Cl4B 161.9(3) . 2_657
Cl5 Cl5 C40 103.9(5) 2_656 .
Cl5 Cl5 C40 43.6(4) 2_656 2_656
C40 Cl5 C40 68.9(8) . 2_656
Cl6 Cl6 C40 104.3(4) 2_656 .
Cl6 Cl6 C40 54.7(3) 2_656 2_656
C40 Cl6 C40 53.9(6) . 2_656

loop_
_geom_bond_atom_site_label_1
_geom_bond_atom_site_label_2
_geom_bond_distance
_geom_bond_site_symmetry_2
Pd P1 2.1960(9) .
Pd P2 2.2311(9) .
Pd Cl2 2.3559(9) .
Pd Cl1 2.3690(9) .
P1 N1 1.665(3) .
P1 N2 1.671(3) .
P1 C29 1.903(4) .
P2 C23 1.807(4) .
P2 C17 1.817(4) .
P2 C30 1.851(4) .
O1 C32 1.207(5) .
O2 C31 1.196(5) .
N1 C1 1.410(4) .
N1 C12 1.478(5) .
N2 C6 1.414(4) .
N2 C7 1.483(4) .
N3 C32 1.388(5) .
N3 C31 1.406(5) .
N3 C33 1.438(5) .
C1 C2 1.384(5) .
C1 C6 1.411(5) .
C2 C3 1.393(5) .
C2 H2 0.98(4) .
C3 C4 1.378(5) .
C3 H3 1.00(5) .
C4 C5 1.403(5) .
C4 H4 0.95(4) .
C5 C6 1.377(5) .
C5 H5 1.06(4) .
C7 C8 1.540(5) .
C7 H7A 0.96(4) .
C7 H7B 1.02(4) .
C8 C9 1.525(6) .
C8 C10 1.530(6) .
C8 C11 1.531(5) .
C9 H9A 0.97(6) .
C9 H9B 0.99(5) .
C9 H9C 0.97(6) .
C10 H10A 0.96(5) .
C10 H10B 0.91(5) .
C10 H10C 1.09(6) .
C11 H11A 0.95(5) .
C11 H11B 0.86(5) .
C11 H11C 1.02(5) .
C12 C13 1.548(5) .
C12 H12A 0.98(5) .
C12 H12B 0.99(4) .
C13 C16 1.523(6) .
C13 C15 1.533(5) .
C13 C14 1.536(6) .
C14 H14A 0.95(5) .
C14 H14B 0.98(5) .
C14 H14C 1.03(5) .
C15 H15A 1.08(5) .
C15 H15B 0.94(5) .
C15 H15C 1.00(5) .
C16 H16A 0.94(6) .
C16 H16B 0.85(5) .
C16 H16C 0.98(5) .
C17 C18 1.394(5) .
C17 C22 1.394(5) .
C18 C19 1.384(5) .
C18 H18 0.98(4) .
C19 C20 1.383(7) .
C19 H19 0.87(5) .
C20 C21 1.395(7) .
C20 H20 0.94(5) .
C21 C22 1.384(6) .
C21 H21 1.04(6) .
C22 H22 0.95(5) .
C23 C28 1.380(5) .
C23 C24 1.398(5) .
C24 C25 1.392(5) .
C24 H24 1.00(5) .
C25 C26 1.376(6) .
C25 H25 0.99(5) .
C26 C27 1.382(6) .
C26 H26 0.97(5) .
C27 C28 1.398(5) .
C27 H27 0.99(5) .
C28 H28 1.10(5) .
C29 C32 1.507(5) .
C29 C30 1.527(5) .
C29 H29 0.97(4) .
C30 C31 1.519(5) .
C30 H30 0.85(5) .
C33 C34 1.361(7) .
C33 C38 1.379(6) .
C34 C35 1.397(7) .
C34 H34 1.01(6) .
C35 C36 1.372(10) .
C35 H35 0.93(6) .
C36 C37 1.364(8) .
C36 H36 1.00(7) .
C37 C38 1.400(6) .
C37 H37 0.87(6) .
C38 H38 0.94(5) .
C39 Cl4A 1.519(9) .
C39 Cl3 1.735(6) .
C39 Cl4B 1.793(6) .
C40 Cl5 1.250(12) .
C40 Cl6 1.744(12) .
C40 C40 1.75(2) 2_656
C40 Cl5 1.758(11) 2_656
C40 Cl6 2.069(11) 2_656
Cl4A Cl4B 1.435(4) .
Cl4B Cl4B 2.289(5) 2_657
Cl5 Cl5 0.972(6) 2_656
Cl5 C40 1.758(11) 2_656
Cl6 Cl6 0.765(5) 2_656
Cl6 C40 2.069(11) 2_656
